data_4085297
loop_
_publ_author_name
'Gulia, Nurbey'
'Pigulski, Bart\/lomiej'
'Szafert, S\/lawomir'

_publ_section_title
;
 Palladium End-Capped Polyynes via Oxidative Addition of 1-Haloalkynes to
 Pd(PPh3)4
;
_journal_issue 4
_journal_name_full Organometallics
_journal_page_first 673
_journal_paper_doi 10.1021/om501105w
_journal_volume 34
_journal_year 2015
_chemical_formula_moiety 'C44 H34 Br N O2 P2 Pd'
_chemical_formula_sum 'C44 H34 Br N O2 P2 Pd'
_chemical_formula_weight 856.97
_chemical_name_systematic
;
bromo((4-nitrophenyl)ethynyl)bis(triphenylphosphine)palladium
;
_space_group_crystal_system monoclinic
_space_group_IT_number 4
_space_group_name_Hall 'P 2yb'
_space_group_name_H-M_alt 'P 1 21 1'
_symmetry_space_group_name_Hall 'P 2yb'
_symmetry_space_group_name_H-M 'P 1 21 1'
_atom_sites_solution_hydrogens geom
_audit_creation_method SHELXL-2013
_cell_angle_alpha 90
_cell_angle_beta 100.05(4)
_cell_angle_gamma 90
_cell_formula_units_Z 4
_cell_length_a 10.032(5)
_cell_length_b 19.823(9)
_cell_length_c 19.438(9)
_cell_measurement_reflns_used 14467
_cell_measurement_temperature 100(2)
_cell_measurement_theta_max 29.9998
_cell_measurement_theta_min 2.8761
_cell_volume 3806(3)
_computing_cell_refinement
;
CrysAlis RED, Oxford Diffraction Ltd.,
Version 1.171.33.66 (release 28-04-2010 CrysAlis171 .NET)
(compiled Apr 28 2010,14:27:37)
;
_computing_data_collection
;
CrysAlis CCD, Oxford Diffraction Ltd.,
Version 1.171.33.66 (release 28-04-2010 CrysAlis171 .NET)
(compiled Apr 28 2010,14:27:37)
;
_computing_data_reduction
;
CrysAlis RED, Oxford Diffraction Ltd.,
Version 1.171.33.66 (release 28-04-2010 CrysAlis171 .NET)
(compiled Apr 28 2010,14:27:37)
;
_computing_structure_refinement 'SHELXL-2013 (Sheldrick, 2013)'
_computing_structure_solution 'SHELXS-2013 (Sheldrick, 2013)'
_diffrn_ambient_temperature 100(2)
_diffrn_detector_area_resol_mean 8.3359
_diffrn_measured_fraction_theta_full 0.998
_diffrn_measured_fraction_theta_max 0.989
_diffrn_measurement_device_type 'Xcalibur, Sapphire2, large Be window'
_diffrn_measurement_method '\w scans'
_diffrn_radiation_type MoK\a
_diffrn_radiation_wavelength 0.71073
_diffrn_reflns_av_R_equivalents 0.0846
_diffrn_reflns_av_unetI/netI 0.1449
_diffrn_reflns_Laue_measured_fraction_full 0.998
_diffrn_reflns_Laue_measured_fraction_max 0.989
_diffrn_reflns_limit_h_max 13
_diffrn_reflns_limit_h_min -14
_diffrn_reflns_limit_k_max 26
_diffrn_reflns_limit_k_min -27
_diffrn_reflns_limit_l_max 27
_diffrn_reflns_limit_l_min -27
_diffrn_reflns_number 54021
_diffrn_reflns_point_group_measured_fraction_full 0.926
_diffrn_reflns_point_group_measured_fraction_max 0.896
_diffrn_reflns_theta_full 26.000
_diffrn_reflns_theta_max 30.062
_diffrn_reflns_theta_min 2.882
_diffrn_source 'Enhance (Mo) X-ray Source'
_exptl_absorpt_coefficient_mu 1.660
_exptl_absorpt_correction_T_max 0.967
_exptl_absorpt_correction_T_min 0.628
_exptl_absorpt_correction_type analytical
_exptl_absorpt_process_details
;
CrysAlis RED, Oxford Diffraction Ltd.,
Version 1.171.33.66 (release 28-04-2010 CrysAlis171 .NET)
(compiled Apr 28 2010,14:27:37)
Analytical numeric absorption correction using a multifaceted crystal
            model based on expressions derived by R.C. Clark & J.S. Reid.
(Clark, R. C. & Reid, J. S. (1995). Acta Cryst. A51, 887-897)
;
_exptl_crystal_colour yellow
_exptl_crystal_density_diffrn 1.495
_exptl_crystal_description plate
_exptl_crystal_F_000 1728
_exptl_crystal_size_max 0.4803
_exptl_crystal_size_mid 0.1399
_exptl_crystal_size_min 0.0200
_refine_diff_density_max 1.061
_refine_diff_density_min -0.511
_refine_diff_density_rms 0.092
_refine_ls_abs_structure_details
;
 Flack x determined using 4162 quotients [(I+)-(I-)]/[(I+)+(I-)]
 (Parsons and Flack (2004), Acta Cryst. A60, s61).
;
_refine_ls_abs_structure_Flack 0.333(7)
_refine_ls_extinction_method none
_refine_ls_goodness_of_fit_ref 0.810
_refine_ls_hydrogen_treatment constr
_refine_ls_matrix_type full
_refine_ls_number_parameters 929
_refine_ls_number_reflns 19977
_refine_ls_number_restraints 1
_refine_ls_restrained_S_all 0.810
_refine_ls_R_factor_all 0.0876
_refine_ls_R_factor_gt 0.0461
_refine_ls_shift/su_max 0.002
_refine_ls_shift/su_mean 0.000
_refine_ls_structure_factor_coef Fsqd
_refine_ls_weighting_details 'w=1/[\s^2^(Fo^2^)+(0.0250P)^2^] where P=(Fo^2^+2Fc^2^)/3'
_refine_ls_weighting_scheme calc
_refine_ls_wR_factor_gt 0.0687
_refine_ls_wR_factor_ref 0.0753
_reflns_Friedel_coverage 0.764
_reflns_Friedel_fraction_full 0.848
_reflns_Friedel_fraction_max 0.798
_reflns_number_gt 12720
_reflns_number_total 19977
_reflns_threshold_expression 'I > 2\s(I)'
_cod_data_source_file om501105w_si_001.cif
_cod_data_source_block ngu1abs2
_cod_depositor_comments 'Adding full bibliography for 4085296--4085300.cif.'
_cod_database_code 4085297
_shelx_space_group_comment
;
The symmetry employed for this shelxl refinement is uniquely defined
by the following loop, which should always be used as a source of
symmetry information in preference to the above space-group names.
They are only intended as comments.
;
_shelxl_version_number 2013-4

loop_
_space_group_symop_operation_xyz
'x, y, z'
'-x, y+1/2, -z'

loop_
_atom_site_label
_atom_site_type_symbol
_atom_site_fract_x
_atom_site_fract_y
_atom_site_fract_z
_atom_site_U_iso_or_equiv
_atom_site_adp_type
_atom_site_occupancy
_atom_site_site_symmetry_order
_atom_site_calc_flag
_atom_site_refinement_flags_posn
_atom_site_refinement_flags_adp
_atom_site_refinement_flags_occupancy
_atom_site_disorder_assembly
_atom_site_disorder_group
Pd1A Pd 0.85847(4) 0.72970(2) 0.91909(2) 0.01528(11) Uani 1 1 d . . . . .
Br1A Br 1.06369(6) 0.73927(4) 1.00799(4) 0.0243(2) Uani 0.971(2) 1 d . . P . .
P1A P 0.92121(15) 0.81625(8) 0.85083(8) 0.0166(3) Uani 1 1 d . . . . .
P2A P 0.78413(16) 0.63162(8) 0.96844(9) 0.0180(4) Uani 1 1 d . . . . .
N1A N 0.1449(6) 0.6666(3) 0.5912(4) 0.0375(17) Uani 1 1 d . . . A 1
O1A O 0.1439(6) 0.6968(3) 0.5354(3) 0.0560(17) Uani 1 1 d . . . A 1
O2A O 0.0562(5) 0.6277(3) 0.6016(3) 0.0483(16) Uani 1 1 d . . . A 1
C1A C 0.6901(8) 0.7236(4) 0.8500(4) 0.0223(17) Uani 1 1 d . . . A 1
C2A C 0.5911(8) 0.7166(4) 0.8071(4) 0.0223(18) Uani 1 1 d . . . A 1
C3A C 0.4745(6) 0.7048(3) 0.7531(4) 0.0210(15) Uani 1 1 d . . . A 1
C4A C 0.4818(6) 0.7230(4) 0.6838(4) 0.0253(16) Uani 1 1 d . . . A 1
H4A H 0.5603 0.7447 0.6732 0.030 Uiso 1 1 calc R U . A 1
C5A C 0.3725(7) 0.7088(3) 0.6308(4) 0.0276(16) Uani 1 1 d . . . A 1
H5A H 0.3760 0.7203 0.5836 0.033 Uiso 1 1 calc R U . A 1
C6A C 0.2602(7) 0.6782(4) 0.6476(4) 0.0266(17) Uani 1 1 d . . . A 1
C7A C 0.2508(7) 0.6591(4) 0.7150(4) 0.0287(17) Uani 1 1 d . . . A 1
H7A H 0.1721 0.6371 0.7248 0.034 Uiso 1 1 calc R U . A 1
C8A C 0.3585(7) 0.6729(4) 0.7674(4) 0.0294(17) Uani 1 1 d . . . A 1
H8A H 0.3537 0.6604 0.8141 0.035 Uiso 1 1 calc R U . A 1
Br2A Br 0.630(5) 0.736(3) 0.833(3) 0.061(17) Uiso 0.029(2) 1 d . . P A 2
C9A C 0.9047(6) 0.7989(4) 0.7576(3) 0.0189(14) Uani 1 1 d . . . . .
C10A C 0.8623(5) 0.7364(4) 0.7295(3) 0.0226(14) Uani 1 1 d . . . . .
H10A H 0.8384 0.7019 0.7590 0.027 Uiso 1 1 calc R U . . .
C11A C 0.8546(6) 0.7241(4) 0.6585(3) 0.0274(15) Uani 1 1 d . . . . .
H11A H 0.8229 0.6817 0.6396 0.033 Uiso 1 1 calc R U . . .
C12A C 0.8924(7) 0.7729(4) 0.6157(4) 0.0283(16) Uani 1 1 d . . . . .
H12A H 0.8861 0.7644 0.5672 0.034 Uiso 1 1 calc R U . . .
C13A C 0.9394(7) 0.8341(4) 0.6431(4) 0.0275(16) Uani 1 1 d . . . . .
H13A H 0.9674 0.8676 0.6136 0.033 Uiso 1 1 calc R U . . .
C14A C 0.9457(7) 0.8470(4) 0.7135(4) 0.0267(17) Uani 1 1 d . . . . .
H14A H 0.9787 0.8893 0.7321 0.032 Uiso 1 1 calc R U . . .
C15A C 0.8167(6) 0.8902(3) 0.8597(4) 0.0215(14) Uani 1 1 d . . . . .
C16A C 0.7280(6) 0.9187(3) 0.8056(4) 0.0267(16) Uani 1 1 d . . . . .
H16A H 0.7206 0.9013 0.7595 0.032 Uiso 1 1 calc R U . . .
C17A C 0.6487(7) 0.9737(4) 0.8190(5) 0.0364(19) Uani 1 1 d . . . . .
H17A H 0.5856 0.9929 0.7822 0.044 Uiso 1 1 calc R U . . .
C18A C 0.6618(7) 1.0001(4) 0.8857(5) 0.037(2) Uani 1 1 d . . . . .
H18A H 0.6103 1.0385 0.8941 0.045 Uiso 1 1 calc R U . . .
C19A C 0.7490(7) 0.9709(4) 0.9400(4) 0.0346(19) Uani 1 1 d . . . . .
H19A H 0.7560 0.9886 0.9859 0.041 Uiso 1 1 calc R U . . .
C20A C 0.8276(7) 0.9152(4) 0.9277(4) 0.0271(16) Uani 1 1 d . . . . .
H20A H 0.8874 0.8947 0.9651 0.033 Uiso 1 1 calc R U . . .
C21A C 1.0966(6) 0.8466(3) 0.8703(3) 0.0166(14) Uani 1 1 d . . . . .
C22A C 1.1321(7) 0.9127(3) 0.8813(3) 0.0248(15) Uani 1 1 d . . . . .
H22A H 1.0640 0.9458 0.8826 0.030 Uiso 1 1 calc R U . . .
C23A C 1.2686(7) 0.9321(4) 0.8908(4) 0.0296(16) Uani 1 1 d . . . . .
H23A H 1.2923 0.9784 0.8973 0.036 Uiso 1 1 calc R U . . .
C24A C 1.3695(7) 0.8841(4) 0.8906(4) 0.0244(16) Uani 1 1 d . . . . .
H24A H 1.4622 0.8969 0.8990 0.029 Uiso 1 1 calc R U . . .
C25A C 1.3333(6) 0.8175(4) 0.8780(4) 0.0269(16) Uani 1 1 d . . . . .
H25A H 1.4011 0.7844 0.8762 0.032 Uiso 1 1 calc R U . . .
C26A C 1.1979(6) 0.7987(4) 0.8680(3) 0.0251(14) Uani 1 1 d . . . . .
H26A H 1.1739 0.7527 0.8595 0.030 Uiso 1 1 calc R U . . .
C27A C 0.6005(6) 0.6201(3) 0.9555(3) 0.0169(14) Uani 1 1 d . . . . .
C28A C 0.5244(7) 0.6725(3) 0.9749(3) 0.0222(15) Uani 1 1 d . . . . .
H28A H 0.5686 0.7130 0.9924 0.027 Uiso 1 1 calc R U . . .
C29A C 0.3852(7) 0.6677(4) 0.9694(4) 0.0250(17) Uani 1 1 d . . . . .
H29A H 0.3351 0.7042 0.9836 0.030 Uiso 1 1 calc R U . . .
C30A C 0.3199(7) 0.6097(4) 0.9432(4) 0.0307(18) Uani 1 1 d . . . . .
H30A H 0.2246 0.6060 0.9401 0.037 Uiso 1 1 calc R U . . .
C31A C 0.3928(7) 0.5566(4) 0.9214(4) 0.0326(19) Uani 1 1 d . . . . .
H31A H 0.3473 0.5172 0.9017 0.039 Uiso 1 1 calc R U . . .
C32A C 0.5340(6) 0.5615(3) 0.9286(4) 0.0239(15) Uani 1 1 d . . . . .
H32A H 0.5846 0.5248 0.9151 0.029 Uiso 1 1 calc R U . . .
C33A C 0.8373(6) 0.6156(3) 1.0623(3) 0.0199(14) Uani 1 1 d . . . . .
C34A C 0.7516(7) 0.6250(3) 1.1105(4) 0.0274(16) Uani 1 1 d . . . . .
H34A H 0.6605 0.6383 1.0947 0.033 Uiso 1 1 calc R U . . .
C35A C 0.7978(8) 0.6152(4) 1.1822(4) 0.0331(18) Uani 1 1 d . . . . .
H35A H 0.7390 0.6222 1.2149 0.040 Uiso 1 1 calc R U . . .
C36A C 0.9303(8) 0.5951(4) 1.2043(4) 0.0368(19) Uani 1 1 d . . . . .
H36A H 0.9627 0.5884 1.2527 0.044 Uiso 1 1 calc R U . . .
C37A C 1.0166(8) 0.5848(4) 1.1570(4) 0.0327(18) Uani 1 1 d . . . . .
H37A H 1.1068 0.5700 1.1728 0.039 Uiso 1 1 calc R U . . .
C38A C 0.9711(7) 0.5960(3) 1.0862(4) 0.0258(15) Uani 1 1 d . . . . .
H38A H 1.0313 0.5904 1.0540 0.031 Uiso 1 1 calc R U . . .
C39A C 0.8548(6) 0.5601(3) 0.9268(4) 0.0215(16) Uani 1 1 d . . . . .
C40A C 0.9213(7) 0.5712(4) 0.8707(4) 0.0287(16) Uani 1 1 d . . . . .
H40A H 0.9301 0.6160 0.8545 0.034 Uiso 1 1 calc R U . . .
C41A C 0.9747(7) 0.5183(4) 0.8381(4) 0.0374(19) Uani 1 1 d . . . . .
H41A H 1.0209 0.5268 0.8002 0.045 Uiso 1 1 calc R U . . .
C42A C 0.9610(7) 0.4532(4) 0.8604(4) 0.040(2) Uani 1 1 d . . . . .
H42A H 0.9969 0.4166 0.8379 0.048 Uiso 1 1 calc R U . . .
C43A C 0.8946(7) 0.4415(4) 0.9161(4) 0.0333(18) Uani 1 1 d . . . . .
H43A H 0.8850 0.3965 0.9314 0.040 Uiso 1 1 calc R U . . .
C44A C 0.8419(7) 0.4941(3) 0.9499(4) 0.0272(16) Uani 1 1 d . . . . .
H44A H 0.7975 0.4854 0.9884 0.033 Uiso 1 1 calc R U . . .
Pd1B Pd 0.31522(5) 0.80087(2) 0.42751(3) 0.01645(12) Uani 1 1 d . . . . .
Br1B Br 0.52071(6) 0.82066(4) 0.51563(4) 0.0230(2) Uani 0.968(2) 1 d . . P . .
P1B P 0.21928(16) 0.89818(8) 0.46441(9) 0.0179(4) Uani 1 1 d . . . . .
P2B P 0.40517(15) 0.71578(8) 0.36670(8) 0.0161(4) Uani 1 1 d . . . . .
N1B N -0.3629(6) 0.8554(3) 0.0796(3) 0.0312(15) Uani 1 1 d . . . B 1
O1B O -0.4461(5) 0.8990(3) 0.0879(3) 0.0377(13) Uani 1 1 d . . . B 1
O2B O -0.3658(5) 0.8255(3) 0.0231(3) 0.0474(14) Uani 1 1 d . . . B 1
C1B C 0.1556(9) 0.7952(5) 0.3530(5) 0.028(2) Uani 1 1 d . . . B 1
C2B C 0.0646(7) 0.7985(4) 0.3042(4) 0.0210(14) Uani 1 1 d . . . B 1
C3B C -0.0471(6) 0.8103(3) 0.2476(3) 0.0206(15) Uani 1 1 d . . . B 1
C4B C -0.1533(7) 0.8533(4) 0.2571(4) 0.0311(17) Uani 1 1 d . . . B 1
H4B H -0.1539 0.8725 0.3018 0.037 Uiso 1 1 calc R U . B 1
C5B C -0.2574(7) 0.8681(4) 0.2025(4) 0.0278(17) Uani 1 1 d . . . B 1
H5B H -0.3286 0.8978 0.2089 0.033 Uiso 1 1 calc R U . B 1
C6B C -0.2549(7) 0.8386(4) 0.1384(4) 0.0259(17) Uani 1 1 d . . . B 1
C7B C -0.1547(6) 0.7959(4) 0.1267(4) 0.0278(15) Uani 1 1 d . . . B 1
H7B H -0.1568 0.7763 0.0820 0.033 Uiso 1 1 calc R U . B 1
C8B C -0.0494(7) 0.7814(3) 0.1813(4) 0.0267(16) Uani 1 1 d . . . B 1
H8B H 0.0211 0.7518 0.1738 0.032 Uiso 1 1 calc R U . B 1
Br2B Br 0.117(4) 0.7847(18) 0.337(2) 0.021(8) Uiso 0.032(2) 1 d . . P B 2
C9B C 0.0368(6) 0.9082(3) 0.4414(3) 0.0199(14) Uani 1 1 d . . . . .
C10B C -0.0266(7) 0.9693(4) 0.4194(4) 0.0300(18) Uani 1 1 d . . . . .
H10B H 0.0263 1.0073 0.4113 0.036 Uiso 1 1 calc R U . . .
C11B C -0.1676(7) 0.9743(4) 0.4092(4) 0.0310(18) Uani 1 1 d . . . . .
H11B H -0.2105 1.0154 0.3930 0.037 Uiso 1 1 calc R U . . .
C12B C -0.2449(7) 0.9198(4) 0.4226(4) 0.0275(16) Uani 1 1 d . . . . .
H12B H -0.3406 0.9240 0.4167 0.033 Uiso 1 1 calc R U . . .
C13B C -0.1837(6) 0.8592(3) 0.4447(3) 0.0232(16) Uani 1 1 d . . . . .
H13B H -0.2373 0.8218 0.4537 0.028 Uiso 1 1 calc R U . . .
C14B C -0.0439(6) 0.8531(3) 0.4536(3) 0.0191(15) Uani 1 1 d . . . . .
H14B H -0.0025 0.8111 0.4680 0.023 Uiso 1 1 calc R U . . .
C15B C 0.2463(6) 0.9226(3) 0.5562(3) 0.0199(15) Uani 1 1 d . . . . .
C16B C 0.2212(6) 0.9891(3) 0.5758(4) 0.0256(16) Uani 1 1 d . . . . .
H16B H 0.1953 1.0225 0.5410 0.031 Uiso 1 1 calc R U . . .
C17B C 0.2341(7) 1.0058(4) 0.6453(4) 0.0302(17) Uani 1 1 d . . . . .
H17B H 0.2196 1.0510 0.6584 0.036 Uiso 1 1 calc R U . . .
C18B C 0.2679(7) 0.9574(4) 0.6961(4) 0.0328(18) Uani 1 1 d . . . . .
H18B H 0.2756 0.9694 0.7439 0.039 Uiso 1 1 calc R U . . .
C19B C 0.2907(7) 0.8916(4) 0.6783(4) 0.0324(18) Uani 1 1 d . . . . .
H19B H 0.3135 0.8583 0.7135 0.039 Uiso 1 1 calc R U . . .
C20B C 0.2800(6) 0.8746(3) 0.6081(4) 0.0240(16) Uani 1 1 d . . . . .
H20B H 0.2962 0.8294 0.5956 0.029 Uiso 1 1 calc R U . . .
C21B C 0.2945(6) 0.9637(3) 0.4182(4) 0.0187(14) Uani 1 1 d . . . . .
C22B C 0.2535(7) 0.9696(4) 0.3459(4) 0.0326(17) Uani 1 1 d . . . . .
H22B H 0.1793 0.9437 0.3228 0.039 Uiso 1 1 calc R U . . .
C23B C 0.3205(8) 1.0128(4) 0.3078(4) 0.0391(19) Uani 1 1 d . . . . .
H23B H 0.2923 1.0165 0.2587 0.047 Uiso 1 1 calc R U . . .
C24B C 0.4294(8) 1.0509(4) 0.3414(4) 0.040(2) Uani 1 1 d . . . . .
H24B H 0.4758 1.0804 0.3151 0.049 Uiso 1 1 calc R U . . .
C25B C 0.4697(7) 1.0458(3) 0.4124(4) 0.0304(17) Uani 1 1 d . . . . .
H25B H 0.5430 1.0724 0.4353 0.036 Uiso 1 1 calc R U . . .
C26B C 0.4042(6) 1.0022(3) 0.4506(4) 0.0231(15) Uani 1 1 d . . . . .
H26B H 0.4341 0.9983 0.4996 0.028 Uiso 1 1 calc R U . . .
C27B C 0.3809(5) 0.7360(4) 0.2738(3) 0.0206(14) Uani 1 1 d . . . . .
C28B C 0.3897(6) 0.8037(4) 0.2553(3) 0.0241(14) Uani 1 1 d . . . . .
H28B H 0.4042 0.8373 0.2907 0.029 Uiso 1 1 calc R U . . .
C29B C 0.3774(6) 0.8223(4) 0.1858(4) 0.0290(16) Uani 1 1 d . . . . .
H29B H 0.3827 0.8685 0.1735 0.035 Uiso 1 1 calc R U . . .
C30B C 0.3575(7) 0.7734(4) 0.1345(4) 0.0329(19) Uani 1 1 d . . . . .
H30B H 0.3515 0.7858 0.0869 0.039 Uiso 1 1 calc R U . . .
C31B C 0.3463(7) 0.7054(4) 0.1524(4) 0.0310(18) Uani 1 1 d . . . . .
H31B H 0.3304 0.6720 0.1169 0.037 Uiso 1 1 calc R U . . .
C32B C 0.3582(7) 0.6873(4) 0.2215(4) 0.0270(16) Uani 1 1 d . . . . .
H32B H 0.3510 0.6412 0.2337 0.032 Uiso 1 1 calc R U . . .
C33B C 0.3370(6) 0.6313(3) 0.3756(3) 0.0215(15) Uani 1 1 d . . . . .
C34B C 0.2115(7) 0.6235(4) 0.3958(4) 0.0335(18) Uani 1 1 d . . . . .
H34B H 0.1582 0.6619 0.4018 0.040 Uiso 1 1 calc R U . . .
C35B C 0.1647(8) 0.5597(4) 0.4070(5) 0.046(2) Uani 1 1 d . . . . .
H35B H 0.0797 0.5545 0.4216 0.055 Uiso 1 1 calc R U . . .
C36B C 0.2404(8) 0.5029(4) 0.3974(4) 0.041(2) Uani 1 1 d . . . . .
H36B H 0.2076 0.4593 0.4060 0.049 Uiso 1 1 calc R U . . .
C37B C 0.3626(7) 0.5097(4) 0.3756(4) 0.0306(17) Uani 1 1 d . . . . .
H37B H 0.4137 0.4708 0.3681 0.037 Uiso 1 1 calc R U . . .
C38B C 0.4110(6) 0.5737(3) 0.3645(4) 0.0250(15) Uani 1 1 d . . . . .
H38B H 0.4955 0.5784 0.3493 0.030 Uiso 1 1 calc R U . . .
C39B C 0.5875(6) 0.7007(3) 0.3896(3) 0.0171(14) Uani 1 1 d . . . . .
C40B C 0.6750(6) 0.7123(3) 0.3431(3) 0.0187(14) Uani 1 1 d . . . . .
H40B H 0.6412 0.7301 0.2981 0.022 Uiso 1 1 calc R U . . .
C41B C 0.8136(7) 0.6977(3) 0.3621(4) 0.0241(16) Uani 1 1 d . . . . .
H41B H 0.8736 0.7053 0.3302 0.029 Uiso 1 1 calc R U . . .
C42B C 0.8617(6) 0.6722(3) 0.4284(4) 0.0238(16) Uani 1 1 d . . . . .
H42B H 0.9554 0.6626 0.4419 0.029 Uiso 1 1 calc R U . . .
C43B C 0.7745(6) 0.6606(3) 0.4746(3) 0.0218(15) Uani 1 1 d . . . . .
H43B H 0.8083 0.6426 0.5196 0.026 Uiso 1 1 calc R U . . .
C44B C 0.6375(6) 0.6750(3) 0.4557(3) 0.0185(13) Uani 1 1 d . . . . .
H44B H 0.5780 0.6674 0.4879 0.022 Uiso 1 1 calc R U . . .

loop_
_atom_site_aniso_label
_atom_site_aniso_U_11
_atom_site_aniso_U_22
_atom_site_aniso_U_33
_atom_site_aniso_U_23
_atom_site_aniso_U_13
_atom_site_aniso_U_12
Pd1A 0.0157(2) 0.0158(3) 0.0142(2) 0.0002(2) 0.0022(2) 0.0012(2)
Br1A 0.0165(4) 0.0359(5) 0.0195(4) 0.0045(4) 0.0004(3) -0.0011(3)
P1A 0.0169(7) 0.0176(9) 0.0159(8) 0.0004(7) 0.0040(6) 0.0004(6)
P2A 0.0200(8) 0.0158(9) 0.0188(9) -0.0006(7) 0.0047(7) 0.0020(6)
N1A 0.033(4) 0.032(4) 0.043(5) -0.013(3) -0.006(3) 0.007(3)
O1A 0.053(4) 0.080(5) 0.027(3) 0.000(3) -0.016(3) 0.001(3)
O2A 0.036(3) 0.032(3) 0.070(4) -0.013(3) -0.011(3) -0.001(3)
C1A 0.026(4) 0.025(5) 0.017(4) 0.007(3) 0.008(3) -0.002(4)
C2A 0.026(4) 0.024(5) 0.018(4) 0.001(3) 0.009(3) -0.003(3)
C3A 0.022(3) 0.021(4) 0.018(4) -0.002(3) -0.002(3) 0.000(3)
C4A 0.022(3) 0.025(4) 0.029(4) -0.002(3) 0.005(3) -0.002(3)
C5A 0.038(4) 0.019(4) 0.022(4) 0.002(3) -0.002(3) 0.004(3)
C6A 0.025(4) 0.020(4) 0.032(4) -0.008(3) -0.004(3) 0.003(3)
C7A 0.022(4) 0.030(4) 0.034(4) 0.001(3) 0.004(3) -0.005(3)
C8A 0.029(4) 0.036(4) 0.024(4) -0.006(3) 0.005(3) -0.005(3)
C9A 0.015(3) 0.024(4) 0.017(3) -0.001(3) 0.001(2) 0.006(3)
C10A 0.020(3) 0.025(4) 0.024(3) 0.011(3) 0.006(3) 0.002(3)
C11A 0.030(3) 0.032(4) 0.022(3) -0.007(3) 0.009(3) -0.003(3)
C12A 0.033(4) 0.031(4) 0.022(4) -0.006(3) 0.010(3) 0.002(3)
C13A 0.032(4) 0.029(4) 0.023(4) 0.004(3) 0.010(3) 0.004(3)
C14A 0.031(4) 0.028(4) 0.021(4) 0.000(3) 0.005(3) 0.002(3)
C15A 0.019(3) 0.018(4) 0.028(4) 0.001(3) 0.008(3) -0.001(3)
C16A 0.025(4) 0.029(4) 0.028(4) 0.006(3) 0.009(3) 0.003(3)
C17A 0.026(4) 0.028(4) 0.055(6) 0.016(4) 0.009(4) 0.007(3)
C18A 0.034(4) 0.017(4) 0.067(6) 0.000(4) 0.025(4) 0.002(3)
C19A 0.041(4) 0.021(4) 0.047(5) -0.011(4) 0.022(4) -0.004(3)
C20A 0.029(4) 0.027(4) 0.026(4) -0.002(3) 0.009(3) -0.002(3)
C21A 0.021(3) 0.017(4) 0.012(3) -0.001(3) 0.002(3) 0.003(3)
C22A 0.030(4) 0.021(4) 0.024(4) -0.003(3) 0.007(3) 0.002(3)
C23A 0.036(4) 0.027(4) 0.026(4) -0.001(3) 0.004(3) -0.008(3)
C24A 0.018(3) 0.029(4) 0.026(4) 0.003(3) 0.003(3) -0.006(3)
C25A 0.018(3) 0.031(5) 0.033(4) 0.002(3) 0.006(3) 0.003(3)
C26A 0.031(4) 0.022(4) 0.021(3) 0.004(3) 0.001(3) -0.001(3)
C27A 0.020(3) 0.019(4) 0.013(3) 0.004(3) 0.006(3) 0.000(3)
C28A 0.025(4) 0.023(4) 0.019(4) 0.001(3) 0.005(3) 0.004(3)
C29A 0.029(4) 0.026(4) 0.023(4) 0.007(3) 0.011(3) 0.010(3)
C30A 0.022(4) 0.041(5) 0.033(4) 0.014(4) 0.016(3) 0.002(3)
C31A 0.033(4) 0.029(5) 0.034(5) 0.004(4) 0.003(4) -0.010(3)
C32A 0.022(4) 0.022(4) 0.029(4) 0.005(3) 0.009(3) 0.002(3)
C33A 0.029(4) 0.015(3) 0.014(3) 0.002(3) 0.001(3) -0.001(3)
C34A 0.034(4) 0.023(4) 0.024(4) 0.001(3) 0.002(3) -0.001(3)
C35A 0.046(5) 0.030(5) 0.023(4) -0.007(3) 0.006(4) -0.008(3)
C36A 0.050(5) 0.039(5) 0.018(4) 0.003(3) -0.002(4) -0.007(4)
C37A 0.041(4) 0.020(4) 0.033(4) 0.008(3) -0.004(4) 0.002(3)
C38A 0.035(4) 0.017(4) 0.023(4) -0.002(3) 0.000(3) 0.000(3)
C39A 0.021(4) 0.019(4) 0.022(4) -0.001(3) -0.003(3) 0.002(3)
C40A 0.035(4) 0.020(4) 0.032(4) -0.005(3) 0.009(3) 0.002(3)
C41A 0.041(5) 0.045(5) 0.031(5) -0.007(4) 0.017(4) 0.002(4)
C42A 0.040(4) 0.035(5) 0.041(5) -0.014(4) -0.001(4) 0.017(4)
C43A 0.040(4) 0.021(4) 0.035(4) -0.002(3) -0.008(4) 0.009(3)
C44A 0.033(4) 0.022(4) 0.027(4) 0.000(3) 0.006(3) 0.003(3)
Pd1B 0.0144(2) 0.0158(3) 0.0196(3) -0.0004(2) 0.0044(2) 0.0003(2)
Br1B 0.0148(4) 0.0291(5) 0.0256(4) -0.0048(3) 0.0046(3) -0.0022(3)
P1B 0.0166(8) 0.0147(9) 0.0235(9) -0.0008(7) 0.0069(7) -0.0011(6)
P2B 0.0136(7) 0.0176(10) 0.0173(8) 0.0002(7) 0.0028(6) 0.0004(6)
N1B 0.035(4) 0.028(4) 0.028(4) 0.008(3) -0.003(3) -0.006(3)
O1B 0.038(3) 0.035(3) 0.037(3) 0.009(3) -0.001(2) 0.004(2)
O2B 0.059(4) 0.040(3) 0.037(3) -0.006(3) -0.009(3) -0.005(3)
C1B 0.028(5) 0.026(5) 0.031(6) 0.000(4) 0.009(4) -0.008(4)
C2B 0.023(3) 0.017(4) 0.026(4) -0.005(4) 0.012(3) -0.004(3)
C3B 0.018(3) 0.022(4) 0.024(4) 0.005(3) 0.011(3) -0.001(3)
C4B 0.026(4) 0.041(5) 0.028(4) 0.001(3) 0.009(3) 0.004(3)
C5B 0.023(4) 0.029(4) 0.033(4) 0.002(3) 0.008(3) 0.001(3)
C6B 0.019(3) 0.027(4) 0.031(4) 0.007(3) 0.001(3) -0.009(3)
C7B 0.034(4) 0.022(4) 0.028(4) 0.001(3) 0.007(3) -0.006(3)
C8B 0.029(4) 0.018(4) 0.034(4) 0.002(3) 0.008(3) 0.000(3)
C9B 0.020(3) 0.018(4) 0.022(4) -0.003(3) 0.005(3) 0.000(3)
C10B 0.019(4) 0.020(4) 0.052(5) 0.001(4) 0.007(3) -0.001(3)
C11B 0.023(4) 0.022(4) 0.048(5) 0.002(4) 0.005(4) 0.004(3)
C12B 0.024(4) 0.025(4) 0.034(4) -0.009(3) 0.007(3) 0.002(3)
C13B 0.022(3) 0.025(4) 0.026(4) -0.008(3) 0.013(3) -0.008(3)
C14B 0.023(3) 0.016(4) 0.020(4) -0.001(3) 0.008(3) 0.000(3)
C15B 0.020(3) 0.019(4) 0.023(4) -0.006(3) 0.012(3) -0.003(3)
C16B 0.029(4) 0.021(4) 0.027(4) -0.002(3) 0.004(3) 0.001(3)
C17B 0.037(4) 0.021(4) 0.035(4) -0.003(3) 0.013(4) 0.002(3)
C18B 0.033(4) 0.044(5) 0.023(4) -0.003(4) 0.011(3) 0.004(3)
C19B 0.042(4) 0.028(5) 0.028(4) 0.010(3) 0.010(3) 0.007(3)
C20B 0.030(4) 0.016(4) 0.028(4) -0.003(3) 0.010(3) 0.005(3)
C21B 0.023(3) 0.010(3) 0.025(4) -0.002(3) 0.007(3) -0.001(3)
C22B 0.034(4) 0.029(4) 0.034(4) 0.004(3) 0.005(3) -0.010(3)
C23B 0.052(5) 0.037(5) 0.027(4) 0.007(4) 0.003(4) -0.010(4)
C24B 0.051(5) 0.029(5) 0.048(5) 0.011(4) 0.027(4) -0.007(4)
C25B 0.035(4) 0.020(4) 0.039(5) -0.002(3) 0.015(4) -0.007(3)
C26B 0.024(3) 0.020(4) 0.028(4) 0.001(3) 0.012(3) -0.001(3)
C27B 0.012(3) 0.032(4) 0.016(3) -0.007(3) -0.004(2) 0.003(3)
C28B 0.023(3) 0.022(4) 0.029(4) 0.001(3) 0.009(3) -0.001(3)
C29B 0.027(3) 0.029(4) 0.030(4) 0.008(3) 0.003(3) 0.000(3)
C30B 0.037(4) 0.046(5) 0.014(4) 0.006(3) -0.002(3) -0.004(3)
C31B 0.036(4) 0.036(5) 0.020(4) -0.003(3) 0.002(3) -0.004(3)
C32B 0.033(4) 0.022(4) 0.025(4) 0.004(3) 0.002(3) -0.004(3)
C33B 0.024(3) 0.019(4) 0.021(4) -0.003(3) 0.003(3) -0.002(3)
C34B 0.033(4) 0.021(4) 0.050(5) -0.001(4) 0.018(4) 0.004(3)
C35B 0.041(5) 0.033(5) 0.071(7) -0.001(4) 0.029(5) -0.015(4)
C36B 0.050(5) 0.025(5) 0.049(5) -0.002(4) 0.009(4) -0.015(4)
C37B 0.039(4) 0.017(4) 0.032(4) -0.003(3) -0.003(3) 0.002(3)
C38B 0.021(3) 0.023(4) 0.029(4) -0.003(3) 0.001(3) 0.001(3)
C39B 0.014(3) 0.012(3) 0.024(4) -0.007(3) 0.000(3) 0.000(2)
C40B 0.019(3) 0.017(4) 0.018(3) -0.002(3) -0.002(3) -0.001(2)
C41B 0.021(3) 0.022(4) 0.031(4) -0.005(3) 0.010(3) -0.001(3)
C42B 0.015(3) 0.018(4) 0.037(4) -0.005(3) 0.000(3) 0.001(3)
C43B 0.028(4) 0.016(4) 0.016(3) -0.004(3) -0.009(3) 0.003(3)
C44B 0.023(3) 0.015(3) 0.017(3) -0.002(3) 0.003(3) 0.000(2)

loop_
_atom_type_symbol
_atom_type_description
_atom_type_scat_dispersion_real
_atom_type_scat_dispersion_imag
_atom_type_scat_source
C C 0.0033 0.0016 'International Tables Vol C Tables 4.2.6.8 and 6.1.1.4'
H H 0.0000 0.0000 'International Tables Vol C Tables 4.2.6.8 and 6.1.1.4'
N N 0.0061 0.0033 'International Tables Vol C Tables 4.2.6.8 and 6.1.1.4'
O O 0.0106 0.0060 'International Tables Vol C Tables 4.2.6.8 and 6.1.1.4'
P P 0.1023 0.0942 'International Tables Vol C Tables 4.2.6.8 and 6.1.1.4'
Br Br -0.2901 2.4595 'International Tables Vol C Tables 4.2.6.8 and 6.1.1.4'
Pd Pd -0.9988 1.0072 'International Tables Vol C Tables 4.2.6.8 and 6.1.1.4'

loop_
_geom_angle_atom_site_label_1
_geom_angle_atom_site_label_2
_geom_angle_atom_site_label_3
_geom_angle
C1A Pd1A P1A 86.7(2)
C1A Pd1A P2A 86.1(2)
P1A Pd1A P2A 169.42(6)
C1A Pd1A Br1A 178.0(2)
P1A Pd1A Br1A 93.87(5)
P2A Pd1A Br1A 93.64(5)
P1A Pd1A Br2A 83.8(12)
P2A Pd1A Br2A 89.8(13)
Br1A Pd1A Br2A 171.4(13)
C9A P1A C15A 106.9(3)
C9A P1A C21A 100.6(3)
C15A P1A C21A 105.2(3)
C9A P1A Pd1A 116.2(2)
C15A P1A Pd1A 108.8(2)
C21A P1A Pd1A 118.0(2)
C27A P2A C39A 107.4(3)
C27A P2A C33A 103.1(3)
C39A P2A C33A 103.7(3)
C27A P2A Pd1A 115.6(2)
C39A P2A Pd1A 106.6(2)
C33A P2A Pd1A 119.4(2)
O2A N1A O1A 123.8(7)
O2A N1A C6A 118.7(7)
O1A N1A C6A 117.6(7)
C2A C1A Pd1A 176.4(8)
C1A C2A C3A 176.6(9)
C8A C3A C4A 119.4(6)
C8A C3A C2A 121.7(6)
C4A C3A C2A 118.8(6)
C5A C4A C3A 119.3(6)
C5A C4A H4A 120.4
C3A C4A H4A 120.4
C6A C5A C4A 119.1(7)
C6A C5A H5A 120.5
C4A C5A H5A 120.5
C5A C6A C7A 122.9(6)
C5A C6A N1A 117.8(7)
C7A C6A N1A 119.3(7)
C8A C7A C6A 118.2(6)
C8A C7A H7A 120.9
C6A C7A H7A 120.9
C7A C8A C3A 121.1(7)
C7A C8A H8A 119.5
C3A C8A H8A 119.5
C14A C9A C10A 118.1(6)
C14A C9A P1A 119.9(5)
C10A C9A P1A 121.8(5)
C11A C10A C9A 120.5(6)
C11A C10A H10A 119.8
C9A C10A H10A 119.8
C12A C11A C10A 120.3(7)
C12A C11A H11A 119.8
C10A C11A H11A 119.8
C11A C12A C13A 120.0(7)
C11A C12A H12A 120.0
C13A C12A H12A 120.0
C12A C13A C14A 119.9(7)
C12A C13A H13A 120.0
C14A C13A H13A 120.0
C13A C14A C9A 121.1(7)
C13A C14A H14A 119.4
C9A C14A H14A 119.4
C16A C15A C20A 120.7(6)
C16A C15A P1A 124.2(5)
C20A C15A P1A 115.0(5)
C15A C16A C17A 119.3(7)
C15A C16A H16A 120.4
C17A C16A H16A 120.4
C18A C17A C16A 120.4(7)
C18A C17A H17A 119.8
C16A C17A H17A 119.8
C19A C18A C17A 120.3(7)
C19A C18A H18A 119.9
C17A C18A H18A 119.9
C18A C19A C20A 120.1(7)
C18A C19A H19A 119.9
C20A C19A H19A 119.9
C19A C20A C15A 119.1(7)
C19A C20A H20A 120.4
C15A C20A H20A 120.4
C22A C21A C26A 119.1(6)
C22A C21A P1A 124.1(5)
C26A C21A P1A 116.6(5)
C21A C22A C23A 120.4(6)
C21A C22A H22A 119.8
C23A C22A H22A 119.8
C24A C23A C22A 120.4(7)
C24A C23A H23A 119.8
C22A C23A H23A 119.8
C25A C24A C23A 119.1(6)
C25A C24A H24A 120.4
C23A C24A H24A 120.4
C24A C25A C26A 120.1(6)
C24A C25A H25A 119.9
C26A C25A H25A 119.9
C25A C26A C21A 120.8(7)
C25A C26A H26A 119.6
C21A C26A H26A 119.6
C28A C27A C32A 118.6(6)
C28A C27A P2A 117.4(5)
C32A C27A P2A 124.0(5)
C27A C28A C29A 121.6(7)
C27A C28A H28A 119.2
C29A C28A H28A 119.2
C30A C29A C28A 119.7(7)
C30A C29A H29A 120.1
C28A C29A H29A 120.1
C29A C30A C31A 120.2(7)
C29A C30A H30A 119.9
C31A C30A H30A 119.9
C30A C31A C32A 119.5(7)
C30A C31A H31A 120.2
C32A C31A H31A 120.2
C31A C32A C27A 120.3(6)
C31A C32A H32A 119.9
C27A C32A H32A 119.9
C34A C33A C38A 118.9(6)
C34A C33A P2A 122.6(5)
C38A C33A P2A 118.3(5)
C33A C34A C35A 121.0(7)
C33A C34A H34A 119.5
C35A C34A H34A 119.5
C36A C35A C34A 118.8(7)
C36A C35A H35A 120.6
C34A C35A H35A 120.6
C37A C36A C35A 121.0(7)
C37A C36A H36A 119.5
C35A C36A H36A 119.5
C36A C37A C38A 119.9(7)
C36A C37A H37A 120.0
C38A C37A H37A 120.0
C37A C38A C33A 120.3(6)
C37A C38A H38A 119.8
C33A C38A H38A 119.8
C44A C39A C40A 119.0(6)
C44A C39A P2A 121.1(5)
C40A C39A P2A 119.8(5)
C41A C40A C39A 121.0(7)
C41A C40A H40A 119.5
C39A C40A H40A 119.5
C42A C41A C40A 119.9(7)
C42A C41A H41A 120.0
C40A C41A H41A 120.0
C41A C42A C43A 119.5(7)
C41A C42A H42A 120.3
C43A C42A H42A 120.3
C42A C43A C44A 121.3(7)
C42A C43A H43A 119.3
C44A C43A H43A 119.3
C43A C44A C39A 119.2(7)
C43A C44A H44A 120.4
C39A C44A H44A 120.4
C1B Pd1B P1B 86.9(3)
C1B Pd1B P2B 85.6(3)
P1B Pd1B P2B 167.22(6)
P1B Pd1B Br2B 90.1(8)
P2B Pd1B Br2B 83.0(8)
C1B Pd1B Br1B 173.5(3)
P1B Pd1B Br1B 89.69(5)
P2B Pd1B Br1B 96.69(5)
Br2B Pd1B Br1B 177.4(9)
C9B P1B C21B 106.7(3)
C9B P1B C15B 100.5(3)
C21B P1B C15B 106.9(3)
C9B P1B Pd1B 117.9(2)
C21B P1B Pd1B 102.2(2)
C15B P1B Pd1B 121.6(2)
C27B P2B C33B 107.9(3)
C27B P2B C39B 103.4(3)
C33B P2B C39B 101.6(3)
C27B P2B Pd1B 110.3(2)
C33B P2B Pd1B 115.5(2)
C39B P2B Pd1B 117.0(2)
O1B N1B O2B 122.5(6)
O1B N1B C6B 118.8(6)
O2B N1B C6B 118.7(6)
C2B C1B Pd1B 172.0(8)
C1B C2B C3B 173.5(8)
C4B C3B C8B 118.5(6)
C4B C3B C2B 120.2(6)
C8B C3B C2B 121.2(6)
C5B C4B C3B 121.1(7)
C5B C4B H4B 119.4
C3B C4B H4B 119.4
C6B C5B C4B 118.2(7)
C6B C5B H5B 120.9
C4B C5B H5B 120.9
C7B C6B C5B 122.9(7)
C7B C6B N1B 118.5(7)
C5B C6B N1B 118.7(6)
C6B C7B C8B 119.1(7)
C6B C7B H7B 120.5
C8B C7B H7B 120.5
C7B C8B C3B 120.2(6)
C7B C8B H8B 119.9
C3B C8B H8B 119.9
C10B C9B C14B 118.7(6)
C10B C9B P1B 123.6(5)
C14B C9B P1B 117.4(5)
C11B C10B C9B 119.9(6)
C11B C10B H10B 120.0
C9B C10B H10B 120.0
C12B C11B C10B 120.4(7)
C12B C11B H11B 119.8
C10B C11B H11B 119.8
C13B C12B C11B 120.3(6)
C13B C12B H12B 119.8
C11B C12B H12B 119.8
C12B C13B C14B 120.0(6)
C12B C13B H13B 120.0
C14B C13B H13B 120.0
C13B C14B C9B 120.7(6)
C13B C14B H14B 119.7
C9B C14B H14B 119.7
C20B C15B C16B 118.7(6)
C20B C15B P1B 120.4(5)
C16B C15B P1B 120.7(5)
C17B C16B C15B 120.0(7)
C17B C16B H16B 120.0
C15B C16B H16B 120.0
C16B C17B C18B 120.4(7)
C16B C17B H17B 119.8
C18B C17B H17B 119.8
C19B C18B C17B 120.7(7)
C19B C18B H18B 119.6
C17B C18B H18B 119.6
C18B C19B C20B 119.2(7)
C18B C19B H19B 120.4
C20B C19B H19B 120.4
C15B C20B C19B 121.0(6)
C15B C20B H20B 119.5
C19B C20B H20B 119.5
C26B C21B C22B 118.6(6)
C26B C21B P1B 122.1(5)
C22B C21B P1B 118.8(5)
C23B C22B C21B 120.3(7)
C23B C22B H22B 119.8
C21B C22B H22B 119.8
C22B C23B C24B 120.1(7)
C22B C23B H23B 120.0
C24B C23B H23B 120.0
C25B C24B C23B 120.0(7)
C25B C24B H24B 120.0
C23B C24B H24B 120.0
C24B C25B C26B 120.2(7)
C24B C25B H25B 119.9
C26B C25B H25B 119.9
C25B C26B C21B 120.8(7)
C25B C26B H26B 119.6
C21B C26B H26B 119.6
C32B C27B C28B 119.2(6)
C32B C27B P2B 123.2(6)
C28B C27B P2B 117.6(5)
C29B C28B C27B 120.6(6)
C29B C28B H28B 119.7
C27B C28B H28B 119.7
C30B C29B C28B 119.6(7)
C30B C29B H29B 120.2
C28B C29B H29B 120.2
C29B C30B C31B 120.3(7)
C29B C30B H30B 119.9
C31B C30B H30B 119.9
C32B C31B C30B 119.8(7)
C32B C31B H31B 120.1
C30B C31B H31B 120.1
C31B C32B C27B 120.5(7)
C31B C32B H32B 119.8
C27B C32B H32B 119.8
C34B C33B C38B 118.9(6)
C34B C33B P2B 120.0(5)
C38B C33B P2B 121.1(5)
C35B C34B C33B 119.7(7)
C35B C34B H34B 120.1
C33B C34B H34B 120.1
C34B C35B C36B 120.8(7)
C34B C35B H35B 119.6
C36B C35B H35B 119.6
C37B C36B C35B 120.1(7)
C37B C36B H36B 119.9
C35B C36B H36B 119.9
C36B C37B C38B 119.5(7)
C36B C37B H37B 120.2
C38B C37B H37B 120.2
C37B C38B C33B 120.8(6)
C37B C38B H38B 119.6
C33B C38B H38B 119.6
C40B C39B C44B 119.7(5)
C40B C39B P2B 122.3(5)
C44B C39B P2B 117.9(5)
C39B C40B C41B 120.3(6)
C39B C40B H40B 119.8
C41B C40B H40B 119.8
C42B C41B C40B 119.1(6)
C42B C41B H41B 120.4
C40B C41B H41B 120.4
C43B C42B C41B 120.5(6)
C43B C42B H42B 119.7
C41B C42B H42B 119.7
C42B C43B C44B 120.3(6)
C42B C43B H43B 119.9
C44B C43B H43B 119.9
C43B C44B C39B 120.0(6)
C43B C44B H44B 120.0
C39B C44B H44B 120.0

loop_
_geom_bond_atom_site_label_1
_geom_bond_atom_site_label_2
_geom_bond_distance
Pd1A C1A 1.970(8)
Pd1A P1A 2.3220(18)
Pd1A P2A 2.3466(19)
Pd1A Br1A 2.4534(16)
Pd1A Br2A 2.59(5)
P1A C9A 1.823(6)
P1A C15A 1.828(7)
P1A C21A 1.835(6)
P2A C27A 1.830(6)
P2A C39A 1.835(7)
P2A C33A 1.837(7)
N1A O2A 1.219(8)
N1A O1A 1.239(9)
N1A C6A 1.467(9)
C1A C2A 1.188(13)
C2A C3A 1.448(10)
C3A C8A 1.394(9)
C3A C4A 1.410(9)
C4A C5A 1.396(9)
C4A H4A 0.9500
C5A C6A 1.368(10)
C5A H5A 0.9500
C6A C7A 1.382(10)
C7A C8A 1.377(10)
C7A H7A 0.9500
C8A H8A 0.9500
C9A C14A 1.391(10)
C9A C10A 1.390(10)
C10A C11A 1.390(8)
C10A H10A 0.9500
C11A C12A 1.372(9)
C11A H11A 0.9500
C12A C13A 1.374(10)
C12A H12A 0.9500
C13A C14A 1.383(10)
C13A H13A 0.9500
C14A H14A 0.9500
C15A C16A 1.376(9)
C15A C20A 1.398(10)
C16A C17A 1.400(10)
C16A H16A 0.9500
C17A C18A 1.383(11)
C17A H17A 0.9500
C18A C19A 1.375(11)
C18A H18A 0.9500
C19A C20A 1.402(10)
C19A H19A 0.9500
C20A H20A 0.9500
C21A C22A 1.365(9)
C21A C26A 1.397(9)
C22A C23A 1.404(9)
C22A H22A 0.9500
C23A C24A 1.390(10)
C23A H23A 0.9500
C24A C25A 1.380(10)
C24A H24A 0.9500
C25A C26A 1.389(9)
C25A H25A 0.9500
C26A H26A 0.9500
C27A C28A 1.380(9)
C27A C32A 1.395(9)
C28A C29A 1.385(9)
C28A H28A 0.9500
C29A C30A 1.375(10)
C29A H29A 0.9500
C30A C31A 1.391(10)
C30A H30A 0.9500
C31A C32A 1.402(9)
C31A H31A 0.9500
C32A H32A 0.9500
C33A C34A 1.391(9)
C33A C38A 1.396(9)
C34A C35A 1.403(10)
C34A H34A 0.9500
C35A C36A 1.383(10)
C35A H35A 0.9500
C36A C37A 1.385(10)
C36A H36A 0.9500
C37A C38A 1.389(9)
C37A H37A 0.9500
C38A H38A 0.9500
C39A C44A 1.396(10)
C39A C40A 1.393(9)
C40A C41A 1.382(9)
C40A H40A 0.9500
C41A C42A 1.375(11)
C41A H41A 0.9500
C42A C43A 1.386(11)
C42A H42A 0.9500
C43A C44A 1.386(10)
C43A H43A 0.9500
C44A H44A 0.9500
Pd1B C1B 1.966(10)
Pd1B P1B 2.3243(19)
Pd1B P2B 2.3299(18)
Pd1B Br2B 2.43(4)
Pd1B Br1B 2.4708(16)
P1B C9B 1.818(6)
P1B C21B 1.817(7)
P1B C15B 1.823(7)
P2B C27B 1.824(6)
P2B C33B 1.829(7)
P2B C39B 1.830(6)
N1B O1B 1.232(8)
N1B O2B 1.243(8)
N1B C6B 1.469(9)
C1B C2B 1.198(14)
C2B C3B 1.446(10)
C3B C4B 1.401(9)
C3B C8B 1.407(9)
C4B C5B 1.385(10)
C4B H4B 0.9500
C5B C6B 1.380(10)
C5B H5B 0.9500
C6B C7B 1.363(9)
C7B C8B 1.390(9)
C7B H7B 0.9500
C8B H8B 0.9500
C9B C10B 1.400(9)
C9B C14B 1.404(9)
C10B C11B 1.397(9)
C10B H10B 0.9500
C11B C12B 1.381(10)
C11B H11B 0.9500
C12B C13B 1.382(10)
C12B H12B 0.9500
C13B C14B 1.388(9)
C13B H13B 0.9500
C14B H14B 0.9500
C15B C20B 1.384(9)
C15B C16B 1.408(9)
C16B C17B 1.376(10)
C16B H16B 0.9500
C17B C18B 1.375(10)
C17B H17B 0.9500
C18B C19B 1.379(10)
C18B H18B 0.9500
C19B C20B 1.391(10)
C19B H19B 0.9500
C20B H20B 0.9500
C21B C26B 1.396(9)
C21B C22B 1.399(10)
C22B C23B 1.380(10)
C22B H22B 0.9500
C23B C24B 1.394(11)
C23B H23B 0.9500
C24B C25B 1.373(10)
C24B H24B 0.9500
C25B C26B 1.378(9)
C25B H25B 0.9500
C26B H26B 0.9500
C27B C32B 1.391(9)
C27B C28B 1.396(10)
C28B C29B 1.385(9)
C28B H28B 0.9500
C29B C30B 1.380(10)
C29B H29B 0.9500
C30B C31B 1.401(10)
C30B H30B 0.9500
C31B C32B 1.376(10)
C31B H31B 0.9500
C32B H32B 0.9500
C33B C34B 1.392(9)
C33B C38B 1.399(9)
C34B C35B 1.380(10)
C34B H34B 0.9500
C35B C36B 1.388(11)
C35B H35B 0.9500
C36B C37B 1.372(10)
C36B H36B 0.9500
C37B C38B 1.389(9)
C37B H37B 0.9500
C38B H38B 0.9500
C39B C40B 1.385(9)
C39B C44B 1.392(9)
C40B C41B 1.404(9)
C40B H40B 0.9500
C41B C42B 1.390(10)
C41B H41B 0.9500
C42B C43B 1.377(9)
C42B H42B 0.9500
C43B C44B 1.389(8)
C43B H43B 0.9500
C44B H44B 0.9500

loop_
_geom_hbond_atom_site_label_D
_geom_hbond_atom_site_label_H
_geom_hbond_atom_site_label_A
_geom_hbond_distance_DH
_geom_hbond_distance_HA
_geom_hbond_distance_DA
_geom_hbond_angle_DHA
_geom_hbond_site_symmetry_A
C5A H5A Br1B 0.95 2.91 3.646(7) 134.9 .
C10B H10B O2A 0.95 2.52 3.173(9) 125.7 2_556
C13B H13B Br1B 0.95 2.89 3.565(6) 128.8 1_455
C29A H29A Br1A 0.95 2.93 3.719(7) 141.5 1_455
C31A H31A O1B 0.95 2.54 3.180(10) 124.9 2_546
C42B H42B O1A 0.95 2.48 3.244(9) 137.8 1_655
C28A H28A O2B 0.95 2.37 3.306(9) 167.2 1_656

loop_
_geom_torsion_atom_site_label_1
_geom_torsion_atom_site_label_2
_geom_torsion_atom_site_label_3
_geom_torsion_atom_site_label_4
_geom_torsion
C8A C3A C4A C5A 0.2(10)
C2A C3A C4A C5A 176.8(6)
C3A C4A C5A C6A 0.7(10)
C4A C5A C6A C7A -1.5(11)
C4A C5A C6A N1A 177.5(6)
O2A N1A C6A C5A 165.1(7)
O1A N1A C6A C5A -14.5(10)
O2A N1A C6A C7A -15.9(10)
O1A N1A C6A C7A 164.6(7)
C5A C6A C7A C8A 1.3(11)
N1A C6A C7A C8A -177.7(6)
C6A C7A C8A C3A -0.4(11)
C4A C3A C8A C7A -0.4(11)
C2A C3A C8A C7A -176.9(7)
C15A P1A C9A C14A 61.2(6)
C21A P1A C9A C14A -48.5(6)
Pd1A P1A C9A C14A -177.2(4)
C15A P1A C9A C10A -124.2(5)
C21A P1A C9A C10A 126.2(5)
Pd1A P1A C9A C10A -2.6(6)
C14A C9A C10A C11A -3.4(9)
P1A C9A C10A C11A -178.1(5)
C9A C10A C11A C12A 1.8(9)
C10A C11A C12A C13A 0.6(10)
C11A C12A C13A C14A -1.4(10)
C12A C13A C14A C9A -0.3(11)
C10A C9A C14A C13A 2.6(10)
P1A C9A C14A C13A 177.4(5)
C9A P1A C15A C16A 9.2(6)
C21A P1A C15A C16A 115.6(6)
Pd1A P1A C15A C16A -117.1(5)
C9A P1A C15A C20A -173.8(5)
C21A P1A C15A C20A -67.4(5)
Pd1A P1A C15A C20A 59.9(5)
C20A C15A C16A C17A 0.4(10)
P1A C15A C16A C17A 177.3(5)
C15A C16A C17A C18A 1.6(10)
C16A C17A C18A C19A -2.6(11)
C17A C18A C19A C20A 1.5(11)
C18A C19A C20A C15A 0.5(11)
C16A C15A C20A C19A -1.5(10)
P1A C15A C20A C19A -178.6(5)
C9A P1A C21A C22A 104.9(6)
C15A P1A C21A C22A -6.1(6)
Pd1A P1A C21A C22A -127.6(5)
C9A P1A C21A C26A -69.9(5)
C15A P1A C21A C26A 179.1(5)
Pd1A P1A C21A C26A 57.6(5)
C26A C21A C22A C23A -0.6(10)
P1A C21A C22A C23A -175.2(5)
C21A C22A C23A C24A -1.4(10)
C22A C23A C24A C25A 2.8(10)
C23A C24A C25A C26A -2.1(10)
C24A C25A C26A C21A 0.2(10)
C22A C21A C26A C25A 1.2(10)
P1A C21A C26A C25A 176.3(5)
C39A P2A C27A C28A -171.9(5)
C33A P2A C27A C28A 79.0(5)
Pd1A P2A C27A C28A -53.1(5)
C39A P2A C27A C32A 9.2(6)
C33A P2A C27A C32A -99.9(6)
Pd1A P2A C27A C32A 128.0(5)
C32A C27A C28A C29A 1.2(10)
P2A C27A C28A C29A -177.7(5)
C27A C28A C29A C30A -0.9(10)
C28A C29A C30A C31A -0.9(11)
C29A C30A C31A C32A 2.3(11)
C30A C31A C32A C27A -1.9(10)
C28A C27A C32A C31A 0.2(10)
P2A C27A C32A C31A 179.0(5)
C27A P2A C33A C34A -25.8(6)
C39A P2A C33A C34A -137.7(6)
Pd1A P2A C33A C34A 103.9(5)
C27A P2A C33A C38A 157.2(5)
C39A P2A C33A C38A 45.3(6)
Pd1A P2A C33A C38A -73.1(5)
C38A C33A C34A C35A 0.0(10)
P2A C33A C34A C35A -177.0(5)
C33A C34A C35A C36A -0.7(11)
C34A C35A C36A C37A 0.0(11)
C35A C36A C37A C38A 1.5(11)
C36A C37A C38A C33A -2.2(10)
C34A C33A C38A C37A 1.5(10)
P2A C33A C38A C37A 178.6(5)
C27A P2A C39A C44A -62.6(6)
C33A P2A C39A C44A 46.0(6)
Pd1A P2A C39A C44A 172.9(5)
C27A P2A C39A C40A 116.7(5)
C33A P2A C39A C40A -134.6(5)
Pd1A P2A C39A C40A -7.7(6)
C44A C39A C40A C41A -0.3(10)
P2A C39A C40A C41A -179.6(6)
C39A C40A C41A C42A 0.8(11)
C40A C41A C42A C43A -0.6(11)
C41A C42A C43A C44A -0.2(11)
C42A C43A C44A C39A 0.8(10)
C40A C39A C44A C43A -0.5(10)
P2A C39A C44A C43A 178.8(5)
C8B C3B C4B C5B -1.2(10)
C2B C3B C4B C5B 176.5(6)
C3B C4B C5B C6B 0.9(10)
C4B C5B C6B C7B -0.1(10)
C4B C5B C6B N1B -178.4(6)
O1B N1B C6B C7B -172.9(6)
O2B N1B C6B C7B 6.3(9)
O1B N1B C6B C5B 5.5(9)
O2B N1B C6B C5B -175.3(6)
C5B C6B C7B C8B -0.5(10)
N1B C6B C7B C8B 177.9(6)
C6B C7B C8B C3B 0.2(10)
C4B C3B C8B C7B 0.6(10)
C2B C3B C8B C7B -177.0(6)
C21B P1B C9B C10B -24.8(7)
C15B P1B C9B C10B 86.6(6)
Pd1B P1B C9B C10B -138.9(6)
C21B P1B C9B C14B 161.9(5)
C15B P1B C9B C14B -86.7(5)
Pd1B P1B C9B C14B 47.8(6)
C14B C9B C10B C11B -0.6(11)
P1B C9B C10B C11B -173.8(6)
C9B C10B C11B C12B 1.7(12)
C10B C11B C12B C13B -1.5(11)
C11B C12B C13B C14B 0.1(10)
C12B C13B C14B C9B 1.0(10)
C10B C9B C14B C13B -0.7(10)
P1B C9B C14B C13B 172.8(5)
C9B P1B C15B C20B 108.5(5)
C21B P1B C15B C20B -140.2(5)
Pd1B P1B C15B C20B -23.8(6)
C9B P1B C15B C16B -65.6(6)
C21B P1B C15B C16B 45.6(6)
Pd1B P1B C15B C16B 162.1(4)
C20B C15B C16B C17B 1.8(10)
P1B C15B C16B C17B 176.1(5)
C15B C16B C17B C18B -1.8(10)
C16B C17B C18B C19B 0.7(11)
C17B C18B C19B C20B 0.4(11)
C16B C15B C20B C19B -0.7(10)
P1B C15B C20B C19B -175.0(5)
C18B C19B C20B C15B -0.3(10)
C9B P1B C21B C26B 135.6(5)
C15B P1B C21B C26B 28.7(6)
Pd1B P1B C21B C26B -100.1(5)
C9B P1B C21B C22B -53.3(6)
C15B P1B C21B C22B -160.2(5)
Pd1B P1B C21B C22B 71.0(6)
C26B C21B C22B C23B -0.2(11)
P1B C21B C22B C23B -171.6(6)
C21B C22B C23B C24B 0.0(12)
C22B C23B C24B C25B -0.4(12)
C23B C24B C25B C26B 1.1(11)
C24B C25B C26B C21B -1.3(10)
C22B C21B C26B C25B 0.9(10)
P1B C21B C26B C25B 172.0(5)
C33B P2B C27B C32B -19.5(6)
C39B P2B C27B C32B 87.6(5)
Pd1B P2B C27B C32B -146.5(5)
C33B P2B C27B C28B 162.4(4)
C39B P2B C27B C28B -90.4(5)
Pd1B P2B C27B C28B 35.4(5)
C32B C27B C28B C29B -0.6(9)
P2B C27B C28B C29B 177.5(5)
C27B C28B C29B C30B -0.6(9)
C28B C29B C30B C31B 1.6(11)
C29B C30B C31B C32B -1.5(11)
C30B C31B C32B C27B 0.3(11)
C28B C27B C32B C31B 0.8(10)
P2B C27B C32B C31B -177.3(5)
C27B P2B C33B C34B -102.6(6)
C39B P2B C33B C34B 149.1(6)
Pd1B P2B C33B C34B 21.3(6)
C27B P2B C33B C38B 79.5(6)
C39B P2B C33B C38B -28.9(6)
Pd1B P2B C33B C38B -156.6(5)
C38B C33B C34B C35B 2.4(11)
P2B C33B C34B C35B -175.6(6)
C33B C34B C35B C36B -1.0(13)
C34B C35B C36B C37B -0.9(13)
C35B C36B C37B C38B 1.3(12)
C36B C37B C38B C33B 0.2(11)
C34B C33B C38B C37B -2.0(10)
P2B C33B C38B C37B 175.9(5)
C27B P2B C39B C40B 6.7(6)
C33B P2B C39B C40B 118.5(5)
Pd1B P2B C39B C40B -114.7(5)
C27B P2B C39B C44B -171.5(5)
C33B P2B C39B C44B -59.7(5)
Pd1B P2B C39B C44B 67.1(5)
C44B C39B C40B C41B 0.5(9)
P2B C39B C40B C41B -177.7(5)
C39B C40B C41B C42B -0.5(9)
C40B C41B C42B C43B 0.6(10)
C41B C42B C43B C44B -0.7(10)
C42B C43B C44B C39B 0.6(9)
C40B C39B C44B C43B -0.5(9)
P2B C39B C44B C43B 177.8(5)
